data_7228783
loop_
_publ_author_name
'Keyes, Lauren K.'
'Todd, Angela D. K.'
'Giffin, Nick A.'
'Veinot, Alex J.'
'Hendsbee, Arthur D.'
'Robertson, Katherine N.'
'Geier, Stephen J.'
'Masuda, Jason D.'

_publ_section_title
;
 Reaction of sterically encumbered phenols, TEMPO-H, and organocarbonyl
 insertion reactions with L-AlH2 (L = HC(MeCNDipp)2, Dipp =
 2,6-diisopropylphenyl)
;
_journal_issue 59
_journal_name_full 'RSC Adv.'
_journal_page_first 37315
_journal_paper_doi 10.1039/C7RA06526D
_journal_volume 7
_journal_year 2017
_chemical_formula_moiety 'C38 H60 Al N3 O'
_chemical_formula_sum 'C38 H60 Al N3 O'
_chemical_formula_weight 601.87
_space_group_crystal_system monoclinic
_space_group_IT_number 14
_space_group_name_Hall '-P 2yn'
_space_group_name_H-M_alt 'P 1 21/n 1'
_symmetry_space_group_name_Hall '-P 2yn'
_symmetry_space_group_name_H-M 'P 1 21/n 1'
_atom_sites_solution_hydrogens mixed
_audit_creation_date 2016-09-14
_audit_creation_method
;
Olex2 1.2
(compiled 2016.09.09 svn.r3337 for OlexSys, GUI svn.r5227)
;
_audit_update_record
;
2017-05-05 deposited with the CCDC.
2017-07-14 downloaded from the CCDC.
;
_cell_angle_alpha 90
_cell_angle_beta 93.894(3)
_cell_angle_gamma 90
_cell_formula_units_Z 4
_cell_length_a 9.0846(18)
_cell_length_b 20.082(4)
_cell_length_c 19.763(4)
_cell_measurement_reflns_used 4003
_cell_measurement_temperature 293(2)
_cell_measurement_theta_max 25.15
_cell_measurement_theta_min 2.30
_cell_volume 3597.2(12)
_computing_cell_refinement 'SAINT v8.37A (Bruker, 2015)'
_computing_data_reduction 'SAINT v8.37A (Bruker, 2015)'
_computing_molecular_graphics 'Olex2 (Dolomanov et al., 2009)'
_computing_publication_material 'Olex2 (Dolomanov et al., 2009)'
_computing_structure_refinement 'ShelXL (Sheldrick, 2015)'
_computing_structure_solution 'SHELXT 2014/5 (Sheldrick, 2014)'
_diffrn_ambient_temperature 293(2)
_diffrn_measured_fraction_theta_full 0.999
_diffrn_measured_fraction_theta_max 0.999
_diffrn_measurement_device_type 'Bruker APEX-II CCD'
_diffrn_measurement_method '\f and \w scans'
_diffrn_radiation_type MoK\a
_diffrn_radiation_wavelength 0.71073
_diffrn_reflns_av_R_equivalents 0.1272
_diffrn_reflns_av_unetI/netI 0.0940
_diffrn_reflns_Laue_measured_fraction_full 0.999
_diffrn_reflns_Laue_measured_fraction_max 0.999
_diffrn_reflns_limit_h_max 11
_diffrn_reflns_limit_h_min -11
_diffrn_reflns_limit_k_max 24
_diffrn_reflns_limit_k_min -24
_diffrn_reflns_limit_l_max 24
_diffrn_reflns_limit_l_min -24
_diffrn_reflns_number 37851
_diffrn_reflns_point_group_measured_fraction_full 0.999
_diffrn_reflns_point_group_measured_fraction_max 0.999
_diffrn_reflns_theta_full 25.998
_diffrn_reflns_theta_max 25.998
_diffrn_reflns_theta_min 1.447
_diffrn_standards_number 0
_exptl_absorpt_coefficient_mu 0.088
_exptl_absorpt_correction_T_max 0.7172
_exptl_absorpt_correction_T_min 0.5828
_exptl_absorpt_correction_type multi-scan
_exptl_absorpt_process_details '(sadabs, Bruker, 2015)'
_exptl_crystal_colour colorless
_exptl_crystal_density_diffrn 1.111
_exptl_crystal_description block
_exptl_crystal_F_000 1320
_exptl_crystal_size_max 0.36
_exptl_crystal_size_mid 0.30
_exptl_crystal_size_min 0.28
_refine_diff_density_max 0.556
_refine_diff_density_min -0.301
_refine_diff_density_rms 0.082
_refine_ls_extinction_coef 0.0128(12)
_refine_ls_extinction_expression Fc^*^=kFc[1+0.001xFc^2^\l^3^/sin(2\q)]^-1/4^
_refine_ls_extinction_method 'SHELXL-2016/4 (Sheldrick 2016)'
_refine_ls_goodness_of_fit_ref 1.121
_refine_ls_hydrogen_treatment mixed
_refine_ls_matrix_type full
_refine_ls_number_parameters 407
_refine_ls_number_reflns 7065
_refine_ls_number_restraints 0
_refine_ls_restrained_S_all 1.121
_refine_ls_R_factor_all 0.1021
_refine_ls_R_factor_gt 0.0777
_refine_ls_shift/su_max 0.000
_refine_ls_shift/su_mean 0.000
_refine_ls_structure_factor_coef Fsqd
_refine_ls_weighting_details 'w=1/[\s^2^(Fo^2^)+(0.0304P)^2^+7.1421P] where P=(Fo^2^+2Fc^2^)/3'
_refine_ls_weighting_scheme calc
_refine_ls_wR_factor_gt 0.1855
_refine_ls_wR_factor_ref 0.1996
_reflns_Friedel_coverage 0.000
_reflns_number_gt 5234
_reflns_number_total 7065
_reflns_threshold_expression 'I > 2\s(I)'
_cod_data_source_file c7ra06526d1.cif
_cod_data_source_block 2016_09_09_jdm_nacalhtempo_0m_a
_cod_original_cell_volume 3597.0(12)
_cod_database_code 7228783
_shelx_space_group_comment
;
The symmetry employed for this shelxl refinement is uniquely defined
by the following loop, which should always be used as a source of
symmetry information in preference to the above space-group names.
They are only intended as comments.
;
_olex2_refinement_description
;
1. Fixed Uiso
 At 1.2 times of:
  All C(H) groups, All C(H,H) groups
 At 1.5 times of:
  All C(H,H,H) groups
2.a Ternary CH refined with riding coordinates:
 C12(H12), C15(H15), C24(H24), C27(H27)
2.b Secondary CH2 refined with riding coordinates:
 C31(H31A,H31B), C32(H32A,H32B), C33(H33A,H33B)
2.c Aromatic/amide H refined with riding coordinates:
 C3(H3), C8(H8), C9(H9), C10(H10), C20(H20), C21(H21), C22(H22)
2.d Idealised Me refined as rotating group:
 C2(H2A,H2B,H2C), C5(H5A,H5B,H5C), C13(H13A,H13B,H13C), C14(H14A,H14B,H14C),
 C16(H16A,H16B,H16C), C17(H17A,H17B,H17C), C25(H25A,H25B,H25C), C26(H26A,H26B,
 H26C), C28(H28A,H28B,H28C), C29(H29A,H29B,H29C), C35(H35A,H35B,H35C), C36(H36A,
 H36B,H36C), C37(H37A,H37B,H37C), C38(H38A,H38B,H38C)
;
_shelx_shelxl_version_number 2016/4
_olex2_submission_special_instructions 'No special instructions were received'

loop_
_space_group_symop_operation_xyz
'x, y, z'
'-x+1/2, y+1/2, -z+1/2'
'-x, -y, -z'
'x-1/2, -y-1/2, z-1/2'

loop_
_atom_site_label
_atom_site_type_symbol
_atom_site_fract_x
_atom_site_fract_y
_atom_site_fract_z
_atom_site_U_iso_or_equiv
_atom_site_adp_type
_atom_site_occupancy
_atom_site_site_symmetry_order
_atom_site_calc_flag
_atom_site_refinement_flags_posn
Al1 Al 0.62788(10) 0.25463(4) 0.36439(4) 0.0142(2) Uani 1 1 d .
H1 H 0.516(3) 0.2564(15) 0.3047(16) 0.014(8) Uiso 1 1 d .
O1 O 0.8140(2) 0.25754(11) 0.34786(11) 0.0191(5) Uani 1 1 d .
N1 N 0.5781(3) 0.18623(12) 0.42531(13) 0.0149(5) Uani 1 1 d .
N2 N 0.5920(3) 0.32610(12) 0.42603(13) 0.0153(5) Uani 1 1 d .
N3 N 0.8598(3) 0.24277(13) 0.27981(13) 0.0191(6) Uani 1 1 d .
C1 C 0.4728(3) 0.19606(15) 0.46919(15) 0.0161(6) Uani 1 1 d .
C2 C 0.4033(4) 0.13724(16) 0.50100(17) 0.0228(7) Uani 1 1 d .
H2A H 0.366642 0.107015 0.466175 0.034 Uiso 1 1 calc GR
H2B H 0.323171 0.151991 0.526513 0.034 Uiso 1 1 calc GR
H2C H 0.475480 0.115002 0.530687 0.034 Uiso 1 1 calc GR
C3 C 0.4292(3) 0.25883(15) 0.48829(15) 0.0173(6) Uani 1 1 d .
H3 H 0.347432 0.260774 0.514100 0.021 Uiso 1 1 calc R
C4 C 0.4939(3) 0.31982(16) 0.47325(15) 0.0171(7) Uani 1 1 d .
C5 C 0.4506(4) 0.37918(16) 0.51384(17) 0.0211(7) Uani 1 1 d .
H5A H 0.529777 0.410929 0.516500 0.032 Uiso 1 1 calc GR
H5B H 0.430475 0.365145 0.558721 0.032 Uiso 1 1 calc GR
H5C H 0.363886 0.399343 0.492204 0.032 Uiso 1 1 calc GR
C6 C 0.6387(3) 0.11954(15) 0.42214(16) 0.0171(6) Uani 1 1 d .
C7 C 0.5864(3) 0.07596(16) 0.37012(17) 0.0194(7) Uani 1 1 d .
C8 C 0.6538(4) 0.01372(16) 0.36666(18) 0.0254(8) Uani 1 1 d .
H8 H 0.623360 -0.015346 0.331830 0.030 Uiso 1 1 calc R
C9 C 0.7641(4) -0.00553(17) 0.41361(19) 0.0274(8) Uani 1 1 d .
H9 H 0.807601 -0.047214 0.410315 0.033 Uiso 1 1 calc R
C10 C 0.8104(4) 0.03706(17) 0.46573(18) 0.0259(8) Uani 1 1 d .
H10 H 0.883142 0.023130 0.497995 0.031 Uiso 1 1 calc R
C11 C 0.7499(3) 0.10053(16) 0.47079(16) 0.0197(7) Uani 1 1 d .
C12 C 0.4596(4) 0.09421(16) 0.31946(17) 0.0223(7) Uani 1 1 d .
H12 H 0.420913 0.137552 0.332552 0.027 Uiso 1 1 calc R
C13 C 0.5090(4) 0.1002(2) 0.24760(19) 0.0362(9) Uani 1 1 d .
H13A H 0.580457 0.135276 0.245897 0.054 Uiso 1 1 calc GR
H13B H 0.425357 0.110129 0.216980 0.054 Uiso 1 1 calc GR
H13C H 0.552451 0.058922 0.234640 0.054 Uiso 1 1 calc GR
C14 C 0.3347(4) 0.04314(18) 0.3209(2) 0.0322(9) Uani 1 1 d .
H14A H 0.371404 -0.000169 0.310278 0.048 Uiso 1 1 calc GR
H14B H 0.256443 0.055229 0.288146 0.048 Uiso 1 1 calc GR
H14C H 0.297856 0.042335 0.365334 0.048 Uiso 1 1 calc GR
C15 C 0.8092(4) 0.14712(18) 0.52696(17) 0.0247(7) Uani 1 1 d .
H15 H 0.746711 0.186959 0.525703 0.030 Uiso 1 1 calc R
C16 C 0.9668(4) 0.1690(2) 0.5150(2) 0.0340(9) Uani 1 1 d .
H16A H 1.028938 0.130474 0.512997 0.051 Uiso 1 1 calc GR
H16B H 1.003441 0.197297 0.551510 0.051 Uiso 1 1 calc GR
H16C H 0.966951 0.192965 0.472956 0.051 Uiso 1 1 calc GR
C17 C 0.8049(5) 0.1159(2) 0.59733(19) 0.0395(10) Uani 1 1 d .
H17A H 0.705621 0.102776 0.604725 0.059 Uiso 1 1 calc GR
H17B H 0.838337 0.147780 0.631150 0.059 Uiso 1 1 calc GR
H17C H 0.867962 0.077508 0.600310 0.059 Uiso 1 1 calc GR
C18 C 0.6549(3) 0.39085(14) 0.41470(15) 0.0157(6) Uani 1 1 d .
C19 C 0.8010(3) 0.40359(16) 0.44026(16) 0.0189(7) Uani 1 1 d .
C20 C 0.8617(4) 0.46488(16) 0.42565(16) 0.0215(7) Uani 1 1 d .
H20 H 0.957064 0.474785 0.442755 0.026 Uiso 1 1 calc R
C21 C 0.7836(4) 0.51176(16) 0.38614(16) 0.0218(7) Uani 1 1 d .
H21 H 0.827291 0.552134 0.376139 0.026 Uiso 1 1 calc R
C22 C 0.6405(4) 0.49825(16) 0.36168(16) 0.0215(7) Uani 1 1 d .
H22 H 0.588661 0.529945 0.335342 0.026 Uiso 1 1 calc R
C23 C 0.5725(3) 0.43803(15) 0.37570(16) 0.0177(7) Uani 1 1 d .
C24 C 0.8855(3) 0.35273(16) 0.48441(17) 0.0210(7) Uani 1 1 d .
H24 H 0.856726 0.308424 0.467437 0.025 Uiso 1 1 calc R
C25 C 1.0530(4) 0.35833(18) 0.48263(19) 0.0284(8) Uani 1 1 d .
H25A H 1.079011 0.359077 0.436367 0.043 Uiso 1 1 calc GR
H25B H 1.098934 0.320789 0.505511 0.043 Uiso 1 1 calc GR
H25C H 1.086109 0.398638 0.504896 0.043 Uiso 1 1 calc GR
C26 C 0.8454(4) 0.3569(2) 0.55837(18) 0.0298(8) Uani 1 1 d .
H26A H 0.873414 0.399753 0.576611 0.045 Uiso 1 1 calc GR
H26B H 0.896644 0.322708 0.584398 0.045 Uiso 1 1 calc GR
H26C H 0.740912 0.350996 0.560431 0.045 Uiso 1 1 calc GR
C27 C 0.4138(3) 0.42647(16) 0.34786(17) 0.0200(7) Uani 1 1 d .
H27 H 0.379268 0.384779 0.367114 0.024 Uiso 1 1 calc R
C28 C 0.4037(4) 0.41943(18) 0.27080(17) 0.0264(8) Uani 1 1 d .
H28A H 0.447416 0.457701 0.251046 0.040 Uiso 1 1 calc GR
H28B H 0.302067 0.416113 0.254448 0.040 Uiso 1 1 calc GR
H28C H 0.455443 0.380037 0.258438 0.040 Uiso 1 1 calc GR
C29 C 0.3121(4) 0.48247(17) 0.36857(19) 0.0279(8) Uani 1 1 d .
H29A H 0.321937 0.487949 0.416923 0.042 Uiso 1 1 calc GR
H29B H 0.211687 0.471431 0.354709 0.042 Uiso 1 1 calc GR
H29C H 0.338653 0.523203 0.347086 0.042 Uiso 1 1 calc GR
C30 C 0.9870(4) 0.19534(16) 0.28829(17) 0.0228(7) Uani 1 1 d .
C31 C 1.0412(4) 0.18308(18) 0.21764(19) 0.0314(9) Uani 1 1 d .
H31A H 1.127574 0.154588 0.221961 0.038 Uiso 1 1 calc R
H31B H 0.965066 0.159583 0.190391 0.038 Uiso 1 1 calc R
C32 C 1.0802(4) 0.24635(19) 0.18095(19) 0.0341(9) Uani 1 1 d .
H32A H 1.162312 0.268504 0.205485 0.041 Uiso 1 1 calc R
H32B H 1.108824 0.235742 0.135802 0.041 Uiso 1 1 calc R
C33 C 0.9466(4) 0.29146(19) 0.17644(18) 0.0305(8) Uani 1 1 d .
H33A H 0.868414 0.270269 0.148293 0.037 Uiso 1 1 calc R
H33B H 0.971881 0.332709 0.154489 0.037 Uiso 1 1 calc R
C34 C 0.8887(4) 0.30769(16) 0.24599(17) 0.0217(7) Uani 1 1 d .
C35 C 0.9243(4) 0.12969(17) 0.31241(19) 0.0282(8) Uani 1 1 d .
H35A H 0.893564 0.134990 0.357621 0.042 Uiso 1 1 calc GR
H35B H 0.998747 0.095774 0.312145 0.042 Uiso 1 1 calc GR
H35C H 0.841153 0.116974 0.282639 0.042 Uiso 1 1 calc GR
C36 C 1.1144(4) 0.21684(19) 0.33855(19) 0.0289(8) Uani 1 1 d .
H36A H 1.181640 0.244428 0.315667 0.043 Uiso 1 1 calc GR
H36B H 1.165493 0.178099 0.356332 0.043 Uiso 1 1 calc GR
H36C H 1.075891 0.241423 0.375063 0.043 Uiso 1 1 calc GR
C37 C 0.9934(4) 0.35560(17) 0.28582(19) 0.0281(8) Uani 1 1 d .
H37A H 0.963274 0.360137 0.331222 0.042 Uiso 1 1 calc GR
H37B H 0.990438 0.398349 0.264029 0.042 Uiso 1 1 calc GR
H37C H 1.092108 0.338332 0.287179 0.042 Uiso 1 1 calc GR
C38 C 0.7410(4) 0.34260(17) 0.23325(18) 0.0265(8) Uani 1 1 d .
H38A H 0.670170 0.311977 0.212667 0.040 Uiso 1 1 calc GR
H38B H 0.751884 0.379807 0.203498 0.040 Uiso 1 1 calc GR
H38C H 0.707483 0.358066 0.275527 0.040 Uiso 1 1 calc GR

loop_
_atom_site_aniso_label
_atom_site_aniso_U_11
_atom_site_aniso_U_22
_atom_site_aniso_U_33
_atom_site_aniso_U_23
_atom_site_aniso_U_13
_atom_site_aniso_U_12
Al1 0.0125(4) 0.0148(5) 0.0153(5) -0.0002(4) 0.0011(3) -0.0002(4)
O1 0.0155(11) 0.0253(12) 0.0170(11) -0.0015(9) 0.0045(9) 0.0016(9)
N1 0.0094(12) 0.0180(13) 0.0172(13) -0.0008(10) 0.0008(10) 0.0023(10)
N2 0.0113(12) 0.0165(13) 0.0178(13) 0.0018(10) -0.0001(10) 0.0002(10)
N3 0.0179(13) 0.0224(14) 0.0178(13) -0.0004(11) 0.0064(11) 0.0022(11)
C1 0.0120(14) 0.0221(16) 0.0140(15) 0.0002(12) 0.0002(12) -0.0009(12)
C2 0.0197(16) 0.0229(17) 0.0266(18) 0.0049(14) 0.0067(14) -0.0018(14)
C3 0.0119(14) 0.0213(17) 0.0192(16) 0.0007(12) 0.0040(12) 0.0016(12)
C4 0.0117(14) 0.0213(16) 0.0179(16) -0.0002(12) -0.0022(12) 0.0007(12)
C5 0.0186(16) 0.0190(16) 0.0256(18) -0.0016(13) 0.0018(13) 0.0016(13)
C6 0.0152(15) 0.0155(15) 0.0212(16) 0.0036(12) 0.0059(12) 0.0008(12)
C7 0.0141(15) 0.0183(16) 0.0263(17) 0.0014(13) 0.0059(13) 0.0012(12)
C8 0.0225(18) 0.0177(17) 0.036(2) -0.0039(14) 0.0042(15) -0.0011(13)
C9 0.0243(18) 0.0173(17) 0.041(2) 0.0024(15) 0.0066(16) 0.0064(14)
C10 0.0184(17) 0.0257(18) 0.034(2) 0.0092(15) 0.0013(14) 0.0073(14)
C11 0.0145(15) 0.0231(17) 0.0219(17) 0.0045(13) 0.0028(13) 0.0008(13)
C12 0.0189(16) 0.0219(17) 0.0257(18) -0.0055(13) -0.0020(14) 0.0012(13)
C13 0.037(2) 0.044(2) 0.027(2) -0.0020(17) -0.0020(17) 0.0030(18)
C14 0.0229(19) 0.028(2) 0.044(2) -0.0086(17) -0.0034(16) -0.0034(15)
C15 0.0197(17) 0.0294(19) 0.0241(18) 0.0013(14) -0.0034(14) 0.0051(14)
C16 0.0257(19) 0.042(2) 0.034(2) 0.0016(17) -0.0025(16) -0.0032(17)
C17 0.038(2) 0.055(3) 0.026(2) 0.0065(18) 0.0037(17) 0.002(2)
C18 0.0173(15) 0.0126(15) 0.0173(15) -0.0024(12) 0.0015(12) 0.0011(12)
C19 0.0175(16) 0.0204(16) 0.0190(16) -0.0044(13) 0.0018(13) -0.0002(13)
C20 0.0186(16) 0.0216(17) 0.0244(18) -0.0053(13) 0.0014(13) -0.0067(13)
C21 0.0254(18) 0.0174(16) 0.0233(17) -0.0014(13) 0.0068(14) -0.0050(13)
C22 0.0276(18) 0.0160(16) 0.0206(17) 0.0005(13) 0.0005(14) 0.0022(13)
C23 0.0162(15) 0.0176(16) 0.0195(16) -0.0021(12) 0.0014(12) 0.0017(12)
C24 0.0139(15) 0.0214(17) 0.0270(18) -0.0021(13) -0.0034(13) -0.0006(13)
C25 0.0154(16) 0.034(2) 0.035(2) -0.0066(16) -0.0045(14) 0.0017(14)
C26 0.0220(18) 0.043(2) 0.0246(19) 0.0040(16) -0.0011(14) 0.0080(16)
C27 0.0172(16) 0.0166(16) 0.0259(17) 0.0008(13) -0.0020(13) 0.0004(13)
C28 0.0227(17) 0.0296(19) 0.0258(18) -0.0008(14) -0.0066(14) 0.0053(14)
C29 0.0199(17) 0.0272(19) 0.036(2) -0.0028(15) -0.0010(15) 0.0058(14)
C30 0.0189(16) 0.0215(17) 0.0289(18) -0.0011(14) 0.0078(14) 0.0049(13)
C31 0.032(2) 0.032(2) 0.032(2) -0.0060(16) 0.0133(16) 0.0047(16)
C32 0.037(2) 0.039(2) 0.029(2) -0.0042(16) 0.0183(17) -0.0015(17)
C33 0.036(2) 0.032(2) 0.0244(19) 0.0007(15) 0.0107(16) -0.0013(16)
C34 0.0222(17) 0.0208(17) 0.0228(17) 0.0033(13) 0.0062(14) -0.0020(13)
C35 0.0233(18) 0.0235(18) 0.039(2) 0.0016(15) 0.0123(16) 0.0059(14)
C36 0.0175(17) 0.034(2) 0.035(2) 0.0022(16) 0.0057(15) 0.0030(15)
C37 0.0310(19) 0.0212(18) 0.033(2) 0.0023(14) 0.0104(16) -0.0039(15)
C38 0.0256(18) 0.0249(18) 0.0293(19) 0.0094(15) 0.0044(15) 0.0024(14)

loop_
_atom_type_symbol
_atom_type_description
_atom_type_scat_dispersion_real
_atom_type_scat_dispersion_imag
_atom_type_scat_source
C C 0.0033 0.0016 'International Tables Vol C Tables 4.2.6.8 and 6.1.1.4'
H H 0.0000 0.0000 'International Tables Vol C Tables 4.2.6.8 and 6.1.1.4'
N N 0.0061 0.0033 'International Tables Vol C Tables 4.2.6.8 and 6.1.1.4'
O O 0.0106 0.0060 'International Tables Vol C Tables 4.2.6.8 and 6.1.1.4'
Al Al 0.0645 0.0514 'International Tables Vol C Tables 4.2.6.8 and 6.1.1.4'

loop_
_geom_angle_atom_site_label_1
_geom_angle_atom_site_label_2
_geom_angle_atom_site_label_3
_geom_angle
O1 Al1 H1 117.7(12)
O1 Al1 N1 114.70(11)
O1 Al1 N2 107.54(11)
N1 Al1 H1 109.7(12)
N1 Al1 N2 94.60(11)
N2 Al1 H1 110.1(12)
N3 O1 Al1 120.31(17)
C1 N1 Al1 120.7(2)
C1 N1 C6 116.8(2)
C6 N1 Al1 122.18(19)
C4 N2 Al1 121.3(2)
C4 N2 C18 118.8(3)
C18 N2 Al1 119.19(19)
O1 N3 C30 106.9(2)
O1 N3 C34 107.6(2)
C34 N3 C30 116.5(2)
N1 C1 C2 119.5(3)
N1 C1 C3 122.6(3)
C3 C1 C2 117.9(3)
C1 C2 H2A 109.5
C1 C2 H2B 109.5
C1 C2 H2C 109.5
H2A C2 H2B 109.5
H2A C2 H2C 109.5
H2B C2 H2C 109.5
C1 C3 H3 116.3
C1 C3 C4 127.5(3)
C4 C3 H3 116.3
N2 C4 C3 122.6(3)
N2 C4 C5 120.5(3)
C3 C4 C5 116.8(3)
C4 C5 H5A 109.5
C4 C5 H5B 109.5
C4 C5 H5C 109.5
H5A C5 H5B 109.5
H5A C5 H5C 109.5
H5B C5 H5C 109.5
C7 C6 N1 119.7(3)
C11 C6 N1 118.7(3)
C11 C6 C7 121.6(3)
C6 C7 C12 122.3(3)
C8 C7 C6 117.7(3)
C8 C7 C12 120.0(3)
C7 C8 H8 119.3
C9 C8 C7 121.4(3)
C9 C8 H8 119.3
C8 C9 H9 120.0
C8 C9 C10 120.0(3)
C10 C9 H9 120.0
C9 C10 H10 119.4
C9 C10 C11 121.2(3)
C11 C10 H10 119.4
C6 C11 C15 122.5(3)
C10 C11 C6 118.0(3)
C10 C11 C15 119.5(3)
C7 C12 H12 108.1
C7 C12 C13 112.1(3)
C7 C12 C14 110.8(3)
C13 C12 H12 108.1
C13 C12 C14 109.7(3)
C14 C12 H12 108.1
C12 C13 H13A 109.5
C12 C13 H13B 109.5
C12 C13 H13C 109.5
H13A C13 H13B 109.5
H13A C13 H13C 109.5
H13B C13 H13C 109.5
C12 C14 H14A 109.5
C12 C14 H14B 109.5
C12 C14 H14C 109.5
H14A C14 H14B 109.5
H14A C14 H14C 109.5
H14B C14 H14C 109.5
C11 C15 H15 107.9
C11 C15 C16 110.6(3)
C11 C15 C17 112.4(3)
C16 C15 H15 107.9
C17 C15 H15 107.9
C17 C15 C16 109.9(3)
C15 C16 H16A 109.5
C15 C16 H16B 109.5
C15 C16 H16C 109.5
H16A C16 H16B 109.5
H16A C16 H16C 109.5
H16B C16 H16C 109.5
C15 C17 H17A 109.5
C15 C17 H17B 109.5
C15 C17 H17C 109.5
H17A C17 H17B 109.5
H17A C17 H17C 109.5
H17B C17 H17C 109.5
C19 C18 N2 118.7(3)
C23 C18 N2 119.4(3)
C23 C18 C19 121.8(3)
C18 C19 C24 120.7(3)
C20 C19 C18 117.6(3)
C20 C19 C24 121.6(3)
C19 C20 H20 119.2
C19 C20 C21 121.6(3)
C21 C20 H20 119.2
C20 C21 H21 120.1
C22 C21 C20 119.8(3)
C22 C21 H21 120.1
C21 C22 H22 119.3
C21 C22 C23 121.3(3)
C23 C22 H22 119.3
C18 C23 C27 123.4(3)
C22 C23 C18 117.8(3)
C22 C23 C27 118.8(3)
C19 C24 H24 107.5
C19 C24 C25 113.7(3)
C19 C24 C26 111.6(3)
C25 C24 H24 107.5
C25 C24 C26 108.6(3)
C26 C24 H24 107.5
C24 C25 H25A 109.5
C24 C25 H25B 109.5
C24 C25 H25C 109.5
H25A C25 H25B 109.5
H25A C25 H25C 109.5
H25B C25 H25C 109.5
C24 C26 H26A 109.5
C24 C26 H26B 109.5
C24 C26 H26C 109.5
H26A C26 H26B 109.5
H26A C26 H26C 109.5
H26B C26 H26C 109.5
C23 C27 H27 108.0
C23 C27 C28 111.4(3)
C23 C27 C29 111.4(3)
C28 C27 H27 108.0
C28 C27 C29 109.8(3)
C29 C27 H27 108.0
C27 C28 H28A 109.5
C27 C28 H28B 109.5
C27 C28 H28C 109.5
H28A C28 H28B 109.5
H28A C28 H28C 109.5
H28B C28 H28C 109.5
C27 C29 H29A 109.5
C27 C29 H29B 109.5
C27 C29 H29C 109.5
H29A C29 H29B 109.5
H29A C29 H29C 109.5
H29B C29 H29C 109.5
N3 C30 C31 107.1(3)
N3 C30 C35 106.4(3)
N3 C30 C36 115.8(3)
C31 C30 C36 111.1(3)
C35 C30 C31 107.2(3)
C35 C30 C36 108.8(3)
C30 C31 H31A 108.8
C30 C31 H31B 108.8
H31A C31 H31B 107.7
C32 C31 C30 113.6(3)
C32 C31 H31A 108.8
C32 C31 H31B 108.8
C31 C32 H32A 110.0
C31 C32 H32B 110.0
H32A C32 H32B 108.4
C33 C32 C31 108.5(3)
C33 C32 H32A 110.0
C33 C32 H32B 110.0
C32 C33 H33A 108.9
C32 C33 H33B 108.9
C32 C33 C34 113.3(3)
H33A C33 H33B 107.7
C34 C33 H33A 108.9
C34 C33 H33B 108.9
N3 C34 C33 107.2(3)
N3 C34 C37 116.1(3)
N3 C34 C38 107.2(3)
C37 C34 C33 110.8(3)
C38 C34 C33 107.5(3)
C38 C34 C37 107.8(3)
C30 C35 H35A 109.5
C30 C35 H35B 109.5
C30 C35 H35C 109.5
H35A C35 H35B 109.5
H35A C35 H35C 109.5
H35B C35 H35C 109.5
C30 C36 H36A 109.5
C30 C36 H36B 109.5
C30 C36 H36C 109.5
H36A C36 H36B 109.5
H36A C36 H36C 109.5
H36B C36 H36C 109.5
C34 C37 H37A 109.5
C34 C37 H37B 109.5
C34 C37 H37C 109.5
H37A C37 H37B 109.5
H37A C37 H37C 109.5
H37B C37 H37C 109.5
C34 C38 H38A 109.5
C34 C38 H38B 109.5
C34 C38 H38C 109.5
H38A C38 H38B 109.5
H38A C38 H38C 109.5
H38B C38 H38C 109.5

loop_
_geom_bond_atom_site_label_1
_geom_bond_atom_site_label_2
_geom_bond_distance
Al1 H1 1.51(3)
Al1 O1 1.745(2)
Al1 N1 1.901(3)
Al1 N2 1.925(3)
O1 N3 1.465(3)
N1 C1 1.349(4)
N1 C6 1.451(4)
N2 C4 1.339(4)
N2 C18 1.444(4)
N3 C30 1.498(4)
N3 C34 1.497(4)
C1 C2 1.498(4)
C1 C3 1.382(4)
C2 H2A 0.9600
C2 H2B 0.9600
C2 H2C 0.9600
C3 H3 0.9300
C3 C4 1.399(4)
C4 C5 1.504(4)
C5 H5A 0.9600
C5 H5B 0.9600
C5 H5C 0.9600
C6 C7 1.408(4)
C6 C11 1.399(4)
C7 C8 1.395(4)
C7 C12 1.519(4)
C8 H8 0.9300
C8 C9 1.374(5)
C9 H9 0.9300
C9 C10 1.382(5)
C10 H10 0.9300
C10 C11 1.394(5)
C11 C15 1.522(5)
C12 H12 0.9800
C12 C13 1.523(5)
C12 C14 1.532(5)
C13 H13A 0.9600
C13 H13B 0.9600
C13 H13C 0.9600
C14 H14A 0.9600
C14 H14B 0.9600
C14 H14C 0.9600
C15 H15 0.9800
C15 C16 1.532(5)
C15 C17 1.528(5)
C16 H16A 0.9600
C16 H16B 0.9600
C16 H16C 0.9600
C17 H17A 0.9600
C17 H17B 0.9600
C17 H17C 0.9600
C18 C19 1.411(4)
C18 C23 1.405(4)
C19 C20 1.387(4)
C19 C24 1.518(4)
C20 H20 0.9300
C20 C21 1.387(5)
C21 H21 0.9300
C21 C22 1.382(5)
C22 H22 0.9300
C22 C23 1.395(4)
C23 C27 1.526(4)
C24 H24 0.9800
C24 C25 1.528(4)
C24 C26 1.532(5)
C25 H25A 0.9600
C25 H25B 0.9600
C25 H25C 0.9600
C26 H26A 0.9600
C26 H26B 0.9600
C26 H26C 0.9600
C27 H27 0.9800
C27 C28 1.526(5)
C27 C29 1.529(4)
C28 H28A 0.9600
C28 H28B 0.9600
C28 H28C 0.9600
C29 H29A 0.9600
C29 H29B 0.9600
C29 H29C 0.9600
C30 C31 1.532(5)
C30 C35 1.525(5)
C30 C36 1.535(5)
C31 H31A 0.9700
C31 H31B 0.9700
C31 C32 1.516(5)
C32 H32A 0.9700
C32 H32B 0.9700
C32 C33 1.512(5)
C33 H33A 0.9700
C33 H33B 0.9700
C33 C34 1.539(5)
C34 C37 1.532(5)
C34 C38 1.520(5)
C35 H35A 0.9600
C35 H35B 0.9600
C35 H35C 0.9600
C36 H36A 0.9600
C36 H36B 0.9600
C36 H36C 0.9600
C37 H37A 0.9600
C37 H37B 0.9600
C37 H37C 0.9600
C38 H38A 0.9600
C38 H38B 0.9600
C38 H38C 0.9600

loop_
_geom_torsion_atom_site_label_1
_geom_torsion_atom_site_label_2
_geom_torsion_atom_site_label_3
_geom_torsion_atom_site_label_4
_geom_torsion
Al1 O1 N3 C30 -132.8(2)
Al1 O1 N3 C34 101.3(2)
Al1 N1 C1 C2 161.4(2)
Al1 N1 C1 C3 -21.0(4)
Al1 N1 C6 C7 -74.7(3)
Al1 N1 C6 C11 104.4(3)
Al1 N2 C4 C3 10.5(4)
Al1 N2 C4 C5 -170.7(2)
Al1 N2 C18 C19 -84.9(3)
Al1 N2 C18 C23 91.7(3)
O1 N3 C30 C31 -176.6(2)
O1 N3 C30 C35 68.9(3)
O1 N3 C30 C36 -52.1(3)
O1 N3 C34 C33 176.3(2)
O1 N3 C34 C37 52.0(3)
O1 N3 C34 C38 -68.5(3)
N1 Al1 O1 N3 114.0(2)
N1 C1 C3 C4 -8.0(5)
N1 C6 C7 C8 176.3(3)
N1 C6 C7 C12 -4.7(4)
N1 C6 C11 C10 -177.9(3)
N1 C6 C11 C15 0.2(4)
N2 Al1 O1 N3 -142.25(19)
N2 C18 C19 C20 176.6(3)
N2 C18 C19 C24 -5.7(4)
N2 C18 C23 C22 -175.4(3)
N2 C18 C23 C27 4.2(5)
N3 C30 C31 C32 55.1(4)
C1 N1 C6 C7 98.8(3)
C1 N1 C6 C11 -82.1(3)
C1 C3 C4 N2 13.7(5)
C1 C3 C4 C5 -165.1(3)
C2 C1 C3 C4 169.7(3)
C4 N2 C18 C19 104.4(3)
C4 N2 C18 C23 -79.0(4)
C6 N1 C1 C2 -12.2(4)
C6 N1 C1 C3 165.4(3)
C6 C7 C8 C9 2.1(5)
C6 C7 C12 C13 114.5(3)
C6 C7 C12 C14 -122.6(3)
C6 C11 C15 C16 -109.7(3)
C6 C11 C15 C17 127.1(3)
C7 C6 C11 C10 1.2(5)
C7 C6 C11 C15 179.3(3)
C7 C8 C9 C10 0.1(5)
C8 C7 C12 C13 -66.5(4)
C8 C7 C12 C14 56.4(4)
C8 C9 C10 C11 -1.8(5)
C9 C10 C11 C6 1.1(5)
C9 C10 C11 C15 -177.0(3)
C10 C11 C15 C16 68.4(4)
C10 C11 C15 C17 -54.8(4)
C11 C6 C7 C8 -2.8(5)
C11 C6 C7 C12 176.3(3)
C12 C7 C8 C9 -176.9(3)
C18 N2 C4 C3 -179.0(3)
C18 N2 C4 C5 -0.2(4)
C18 C19 C20 C21 -1.4(5)
C18 C19 C24 C25 155.0(3)
C18 C19 C24 C26 -81.7(4)
C18 C23 C27 C28 -110.9(3)
C18 C23 C27 C29 126.0(3)
C19 C18 C23 C22 1.1(5)
C19 C18 C23 C27 -179.3(3)
C19 C20 C21 C22 1.5(5)
C20 C19 C24 C25 -27.5(4)
C20 C19 C24 C26 95.8(4)
C20 C21 C22 C23 -0.2(5)
C21 C22 C23 C18 -1.0(5)
C21 C22 C23 C27 179.3(3)
C22 C23 C27 C28 68.7(4)
C22 C23 C27 C29 -54.3(4)
C23 C18 C19 C20 0.1(5)
C23 C18 C19 C24 177.7(3)
C24 C19 C20 C21 -179.0(3)
C30 N3 C34 C33 56.3(4)
C30 N3 C34 C37 -68.0(4)
C30 N3 C34 C38 171.5(3)
C30 C31 C32 C33 -56.7(4)
C31 C32 C33 C34 56.6(4)
C32 C33 C34 N3 -55.2(4)
C32 C33 C34 C37 72.3(4)
C32 C33 C34 C38 -170.2(3)
C34 N3 C30 C31 -56.2(4)
C34 N3 C30 C35 -170.7(3)
C34 N3 C30 C36 68.3(4)
C35 C30 C31 C32 169.0(3)
C36 C30 C31 C32 -72.2(4)
